data_4075094
loop_
_publ_author_name
'Zhao, Qiang'
'Jiang, Chang-Yun'
'Shi, Mei'
'Li, Fu-You'
'Yi, Tao'
'Cao, Yong'
'Huang, Chun-Hui'

_publ_section_title
;
 Synthesis and Photophysical, Electrochemical, and Electrophosphorescent
 Properties of a Series of Iridium(III) Complexes Based on Quinoline
 Derivatives and Different \b-Diketonate Ligands
;
_journal_issue 15
_journal_name_full Organometallics
_journal_page_first 3631
_journal_paper_doi 10.1021/om060037d
_journal_volume 25
_journal_year 2006
_chemical_formula_sum 'C64 H48 Cl4 Ir2 N4 O4 S4'
_chemical_formula_weight 1591.50
_chemical_name_systematic
; 
 ? 
;
_space_group_IT_number 2
_symmetry_cell_setting triclinic
_symmetry_space_group_name_Hall '-P 1'
_symmetry_space_group_name_H-M 'P -1'
_atom_sites_solution_hydrogens geom
_atom_sites_solution_primary direct
_atom_sites_solution_secondary difmap
_audit_creation_method SHELXL-97
_cell_angle_alpha 71.238(15)
_cell_angle_beta 77.455(15)
_cell_angle_gamma 67.386(15)
_cell_formula_units_Z 2
_cell_length_a 13.9461(10)
_cell_length_b 15.9730(12)
_cell_length_c 16.2461(16)
_cell_measurement_temperature 293(2)
_cell_volume 3145.1(6)
_computing_structure_refinement 'SHELXL-97 (Sheldrick, 1997)'
_computing_structure_solution 'SHELXS-97 (Sheldrick, 1990)'
_diffrn_ambient_temperature 293(2)
_diffrn_measured_fraction_theta_full 0.982
_diffrn_measured_fraction_theta_max 0.982
_diffrn_radiation_monochromator graphite
_diffrn_radiation_source 'fine-focus sealed tube'
_diffrn_radiation_type MoK\a
_diffrn_radiation_wavelength 0.71073
_diffrn_reflns_av_R_equivalents 0.0262
_diffrn_reflns_av_sigmaI/netI 0.0627
_diffrn_reflns_limit_h_max 8
_diffrn_reflns_limit_h_min -16
_diffrn_reflns_limit_k_max 18
_diffrn_reflns_limit_k_min -18
_diffrn_reflns_limit_l_max 18
_diffrn_reflns_limit_l_min -19
_diffrn_reflns_number 13231
_diffrn_reflns_theta_full 25.01
_diffrn_reflns_theta_max 25.01
_diffrn_reflns_theta_min 1.33
_exptl_absorpt_coefficient_mu 4.579
_exptl_absorpt_correction_T_max 0.6095
_exptl_absorpt_correction_T_min 0.4611
_exptl_absorpt_correction_type none
_exptl_crystal_density_diffrn 1.681
_exptl_crystal_density_method 'not measured'
_exptl_crystal_F_000 1556
_exptl_crystal_size_max 0.20
_exptl_crystal_size_mid 0.15
_exptl_crystal_size_min 0.12
_refine_diff_density_max 1.568
_refine_diff_density_min -1.088
_refine_diff_density_rms 0.123
_refine_ls_extinction_method none
_refine_ls_goodness_of_fit_ref 1.010
_refine_ls_hydrogen_treatment constr
_refine_ls_matrix_type full
_refine_ls_number_parameters 726
_refine_ls_number_reflns 10887
_refine_ls_number_restraints 12
_refine_ls_restrained_S_all 1.016
_refine_ls_R_factor_all 0.0697
_refine_ls_R_factor_gt 0.0427
_refine_ls_shift/su_max 0.158
_refine_ls_shift/su_mean 0.004
_refine_ls_structure_factor_coef Fsqd
_refine_ls_weighting_details 'calc w=1/[\s^2^(Fo^2^)+(0.0593P)^2^+2.6574P] where P=(Fo^2^+2Fc^2^)/3'
_refine_ls_weighting_scheme calc
_refine_ls_wR_factor_gt 0.1042
_refine_ls_wR_factor_ref 0.1208
_reflns_number_gt 7775
_reflns_number_total 10887
_reflns_threshold_expression >2sigma(I)
_cod_data_source_file om060037dsi20060112_040146.cif
_cod_data_source_block f50329a
_cod_original_cell_volume 3145.1(5)
_cod_original_sg_symbol_H-M p-1
_cod_database_code 4075094

loop_
_symmetry_equiv_pos_as_xyz
'x, y, z'
'-x, -y, -z'

loop_
_atom_site_label
_atom_site_type_symbol
_atom_site_fract_x
_atom_site_fract_y
_atom_site_fract_z
_atom_site_U_iso_or_equiv
_atom_site_adp_type
_atom_site_occupancy
_atom_site_symmetry_multiplicity
_atom_site_calc_flag
_atom_site_refinement_flags
_atom_site_disorder_assembly
_atom_site_disorder_group
Ir1 Ir 0.55986(2) 0.716766(19) 0.55302(2) 0.04291(11) Uani 1 1 d . . .
N1 N 0.7018(5) 0.7288(4) 0.4861(4) 0.0458(15) Uani 1 1 d . . .
N2 N 0.4283(5) 0.6980(4) 0.6361(4) 0.0470(15) Uani 1 1 d . . .
O1 O 0.4471(4) 0.8516(3) 0.4985(4) 0.0536(14) Uani 1 1 d . . .
O2 O 0.5509(4) 0.6773(4) 0.4409(4) 0.0514(13) Uani 1 1 d . . .
S1 S 0.83082(18) 0.45264(15) 0.59012(18) 0.0677(6) Uani 1 1 d . . .
S2 S 0.4894(2) 0.81940(18) 0.78957(17) 0.0734(7) Uani 1 1 d . . .
C1 C 0.6434(7) 0.8986(6) 0.4336(6) 0.063(2) Uani 1 1 d . . .
H1A H 0.5769 0.9026 0.4622 0.076 Uiso 1 1 calc R . .
C2 C 0.6650(8) 0.9788(6) 0.3875(6) 0.075(3) Uani 1 1 d . . .
H2A H 0.6132 1.0370 0.3865 0.090 Uiso 1 1 calc R . .
C3 C 0.7628(8) 0.9751(7) 0.3419(6) 0.079(3) Uani 1 1 d . . .
H3A H 0.7754 1.0303 0.3095 0.094 Uiso 1 1 calc R . .
C4 C 0.8392(8) 0.8912(7) 0.3449(6) 0.081(3) Uani 1 1 d . . .
H4A H 0.9046 0.8890 0.3147 0.097 Uiso 1 1 calc R . .
C5 C 0.8214(7) 0.8063(6) 0.3932(6) 0.059(2) Uani 1 1 d . . .
C6 C 0.9011(7) 0.7170(7) 0.3998(6) 0.073(3) Uani 1 1 d . . .
H6A H 0.9672 0.7124 0.3701 0.087 Uiso 1 1 calc R . .
C7 C 0.8804(7) 0.6389(6) 0.4495(6) 0.064(2) Uani 1 1 d . . .
H7A H 0.9324 0.5803 0.4539 0.077 Uiso 1 1 calc R . .
C8 C 0.7801(6) 0.6456(5) 0.4951(5) 0.0492(19) Uani 1 1 d . . .
C9 C 0.7218(6) 0.8102(5) 0.4378(5) 0.0507(19) Uani 1 1 d . . .
C10 C 0.7527(6) 0.5695(5) 0.5553(5) 0.0491(19) Uani 1 1 d . . .
C11 C 0.6553(6) 0.5867(5) 0.5998(5) 0.0490(19) Uani 1 1 d . . .
C12 C 0.6420(6) 0.5062(5) 0.6609(5) 0.055(2) Uani 1 1 d . . .
H12A H 0.5797 0.5058 0.6959 0.066 Uiso 1 1 calc R . .
C13 C 0.7298(7) 0.4280(6) 0.6639(6) 0.068(2) Uani 1 1 d . . .
H13A H 0.7344 0.3689 0.7012 0.081 Uiso 1 1 calc R . .
C14 C 0.3936(6) 0.6003(5) 0.5681(6) 0.058(2) Uani 1 1 d . . .
H14A H 0.4550 0.5970 0.5307 0.070 Uiso 1 1 calc R . .
C15 C 0.3319(7) 0.5537(6) 0.5631(6) 0.064(2) Uani 1 1 d . . .
H15A H 0.3515 0.5193 0.5220 0.076 Uiso 1 1 calc R . .
C16 C 0.2407(7) 0.5570(7) 0.6181(7) 0.070(3) Uani 1 1 d . . .
H16A H 0.1994 0.5251 0.6135 0.084 Uiso 1 1 calc R . .
C17 C 0.2112(7) 0.6063(7) 0.6786(7) 0.074(3) Uani 1 1 d . . .
H17A H 0.1493 0.6082 0.7151 0.089 Uiso 1 1 calc R . .
C18 C 0.2726(6) 0.6547(6) 0.6871(6) 0.058(2) Uani 1 1 d . . .
C19 C 0.2460(7) 0.7060(7) 0.7502(6) 0.067(2) Uani 1 1 d . . .
H19A H 0.1835 0.7114 0.7863 0.080 Uiso 1 1 calc R . .
C20 C 0.3091(6) 0.7465(6) 0.7583(6) 0.061(2) Uani 1 1 d . . .
H20A H 0.2913 0.7791 0.8007 0.073 Uiso 1 1 calc R . .
C21 C 0.4039(6) 0.7403(5) 0.7025(5) 0.0475(18) Uani 1 1 d . . .
C22 C 0.3654(6) 0.6527(5) 0.6289(5) 0.0443(17) Uani 1 1 d . . .
C23 C 0.4834(7) 0.7729(5) 0.7095(5) 0.054(2) Uani 1 1 d . . .
C24 C 0.5693(6) 0.7625(5) 0.6488(5) 0.0471(18) Uani 1 1 d . . .
C25 C 0.6438(7) 0.7925(5) 0.6694(6) 0.059(2) Uani 1 1 d . . .
H25A H 0.7077 0.7910 0.6366 0.071 Uiso 1 1 calc R . .
C26 C 0.6087(8) 0.8238(7) 0.7436(6) 0.075(3) Uani 1 1 d . . .
H26A H 0.6474 0.8455 0.7665 0.090 Uiso 1 1 calc R . .
C27 C 0.3225(10) 0.9696(7) 0.4141(8) 0.110(4) Uani 1 1 d . . .
H27A H 0.3201 0.9996 0.4574 0.165 Uiso 1 1 calc R . .
H27B H 0.2553 0.9649 0.4163 0.165 Uiso 1 1 calc R . .
H27C H 0.3403 1.0062 0.3572 0.165 Uiso 1 1 calc R . .
C28 C 0.4036(7) 0.8727(6) 0.4319(6) 0.065(2) Uani 1 1 d . . .
C29 C 0.4209(8) 0.8169(7) 0.3759(7) 0.080(3) Uani 1 1 d . . .
H29A H 0.3800 0.8426 0.3297 0.096 Uiso 1 1 calc R . .
C30 C 0.4933(7) 0.7262(6) 0.3819(6) 0.058(2) Uani 1 1 d . . .
C31 C 0.5040(9) 0.6787(7) 0.3127(7) 0.088(3) Uani 1 1 d . . .
H31A H 0.5569 0.6176 0.3252 0.131 Uiso 1 1 calc R . .
H31B H 0.5235 0.7159 0.2567 0.131 Uiso 1 1 calc R . .
H31C H 0.4386 0.6724 0.3117 0.131 Uiso 1 1 calc R . .
Ir2 Ir 0.91007(3) 0.30440(2) 0.93813(2) 0.05364(12) Uani 1 1 d . . .
N3 N 1.0566(5) 0.2560(5) 0.8702(4) 0.0538(17) Uani 1 1 d . . .
N4 N 0.7582(6) 0.3606(6) 0.9931(5) 0.078(2) Uani 1 1 d . . .
O3 O 0.9945(6) 0.3492(4) 1.0017(5) 0.0763(18) Uani 1 1 d . . .
O4 O 0.9219(5) 0.1870(4) 1.0512(4) 0.0607(15) Uani 1 1 d . . .
S3 S 0.9920(2) 0.51558(16) 0.70960(16) 0.0682(6) Uani 1 1 d . . .
S4 S 0.6754(3) 0.2116(2) 0.8841(2) 0.1105(12) Uani 1 1 d . . .
C32 C 1.1283(6) 0.1657(6) 0.8824(5) 0.052(2) Uani 1 1 d . . .
C33 C 1.0980(7) 0.0898(6) 0.9351(6) 0.061(2) Uani 1 1 d . . .
H33A H 1.0305 0.1006 0.9632 0.073 Uiso 1 1 calc R . .
C34 C 1.1673(8) -0.0014(6) 0.9459(6) 0.071(3) Uani 1 1 d . . .
H34A H 1.1469 -0.0512 0.9825 0.085 Uiso 1 1 calc R . .
C35 C 1.2676(8) -0.0185(8) 0.9020(7) 0.079(3) Uiso 1 1 d . . .
H35A H 1.3141 -0.0799 0.9092 0.095 Uiso 1 1 calc R . .
C36 C 1.2978(8) 0.0539(7) 0.8487(7) 0.079(3) Uiso 1 1 d . . .
H36A H 1.3649 0.0416 0.8195 0.095 Uiso 1 1 calc R . .
C37 C 1.2286(7) 0.1484(7) 0.8368(6) 0.065(2) Uani 1 1 d . . .
C38 C 1.2564(7) 0.2244(8) 0.7800(7) 0.078(3) Uani 1 1 d . . .
H38A H 1.3238 0.2144 0.7518 0.094 Uiso 1 1 calc R . .
C39 C 1.1862(7) 0.3113(7) 0.7662(6) 0.071(3) Uani 1 1 d . . .
H39A H 1.2053 0.3614 0.7286 0.085 Uiso 1 1 calc R . .
C40 C 1.0837(7) 0.3277(6) 0.8079(6) 0.055(2) Uani 1 1 d . . .
C41 C 0.9963(7) 0.4143(6) 0.7926(6) 0.056(2) Uani 1 1 d . . .
C42 C 0.9007(7) 0.4181(5) 0.8378(5) 0.055(2) Uani 1 1 d . . .
C43 C 0.8246(7) 0.5033(5) 0.8073(6) 0.059(2) Uani 1 1 d . . .
H43A H 0.7551 0.5189 0.8312 0.070 Uiso 1 1 calc R . .
C44 C 0.8622(8) 0.5620(6) 0.7387(6) 0.066(2) Uani 1 1 d . . .
H44A H 0.8207 0.6218 0.7106 0.079 Uiso 1 1 calc R . .
C45 C 0.7203(10) 0.4285(8) 1.0404(7) 0.091(4) Uani 1 1 d . . .
C46 C 0.7848(13) 0.4773(8) 1.0431(8) 0.113(5) Uani 1 1 d . . .
H46A H 0.8518 0.4642 1.0137 0.136 Uiso 1 1 calc R . .
C47 C 0.7483(15) 0.5451(10) 1.0896(8) 0.146(7) Uani 1 1 d . . .
H47A H 0.7894 0.5773 1.0938 0.176 Uiso 1 1 calc R . .
C48 C 0.642(2) 0.562(2) 1.1309(18) 0.22(2) Uani 1 1 d . . .
H48A H 0.6164 0.6077 1.1616 0.260 Uiso 1 1 calc R . .
C49 C 0.578(2) 0.5181(19) 1.1296(18) 0.206(18) Uani 1 1 d . . .
H49A H 0.5105 0.5322 1.1587 0.247 Uiso 1 1 calc R . .
C50 C 0.6176(13) 0.4475(11) 1.0802(9) 0.125(6) Uani 1 1 d . . .
C51 C 0.5541(12) 0.4048(14) 1.0745(10) 0.139(9) Uani 1 1 d . . .
H51A H 0.4872 0.4176 1.1041 0.167 Uiso 1 1 calc R . .
C52 C 0.5878(9) 0.3444(11) 1.0260(9) 0.121(6) Uani 1 1 d . . .
H52A H 0.5436 0.3161 1.0198 0.145 Uiso 1 1 calc R . .
C53 C 0.6920(8) 0.3224(8) 0.9833(8) 0.088(4) Uani 1 1 d . . .
C54 C 0.7368(8) 0.2640(7) 0.9245(7) 0.073(3) Uani 1 1 d . . .
C55 C 0.8358(7) 0.2522(6) 0.8878(6) 0.063(2) Uani 1 1 d . . .
C56 C 0.8660(8) 0.1978(6) 0.8250(7) 0.073(3) Uani 1 1 d . . .
H56A H 0.9313 0.1821 0.7931 0.087 Uiso 1 1 calc R . .
C57 C 0.7845(9) 0.1724(8) 0.8191(7) 0.092(3) Uiso 1 1 d . . .
H57A H 0.7895 0.1365 0.7821 0.111 Uiso 1 1 calc R . .
C58 C 1.0819(12) 0.3567(10) 1.1040(8) 0.129(5) Uani 1 1 d . . .
H58A H 1.0818 0.4134 1.0594 0.193 Uiso 1 1 calc R . .
H58B H 1.1527 0.3166 1.1131 0.193 Uiso 1 1 calc R . .
H58C H 1.0458 0.3721 1.1575 0.193 Uiso 1 1 calc R . .
C59 C 1.0272(9) 0.3060(8) 1.0755(7) 0.078(3) Uani 1 1 d . . .
C60 C 1.0180(9) 0.2217(8) 1.1296(7) 0.085(3) Uani 1 1 d . . .
H60A H 1.0483 0.1991 1.1816 0.102 Uiso 1 1 calc R . .
C61 C 0.9694(8) 0.1668(7) 1.1161(6) 0.066(2) Uani 1 1 d . . .
C62 C 0.9720(9) 0.0759(7) 1.1821(6) 0.092(3) Uani 1 1 d . . .
H62A H 0.9356 0.0462 1.1632 0.137 Uiso 1 1 calc R . .
H62B H 0.9388 0.0877 1.2375 0.137 Uiso 1 1 calc R . .
H62C H 1.0432 0.0354 1.1878 0.137 Uiso 1 1 calc R . .
C63 C 0.6389(19) 0.9433(16) 0.9394(15) 0.236(10) Uiso 1 1 d D . .
Cl1 Cl 0.5517(11) 0.8782(9) 0.9813(8) 0.129(4) Uiso 0.33 1 d PD A 1
Cl2 Cl 0.7538(9) 0.8935(8) 0.9130(7) 0.116(3) Uiso 0.33 1 d PD A 1
Cl3 Cl 0.720(3) 0.826(2) 0.962(2) 0.331(15) Uiso 0.33 1 d PD A 2
Cl4 Cl 0.5826(9) 1.0240(7) 0.8482(7) 0.109(3) Uiso 0.33 1 d PD A 2
Cl5 Cl 0.6800(12) 0.9769(10) 0.8418(9) 0.148(4) Uiso 0.33 1 d PD A 3
Cl6 Cl 0.6210(15) 0.8300(11) 0.9890(10) 0.158(5) Uiso 0.33 1 d PD A 3
C64 C 0.062(2) 0.820(2) 0.5277(18) 0.304(16) Uiso 1 1 d D . .
Cl7 Cl -0.0442(17) 0.8182(15) 0.5790(14) 0.194(8) Uiso 0.33 1 d PD B 1
Cl8 Cl 0.1034(13) 0.8448(12) 0.4106(11) 0.154(6) Uiso 0.33 1 d PD B 1
Cl9 Cl 0.1114(15) 0.7992(13) 0.4489(13) 0.174(7) Uiso 0.33 1 d PD B 2
Cl10 Cl 0.0632(11) 0.8948(9) 0.5868(9) 0.138(4) Uiso 0.33 1 d PD B 2
Cl11 Cl 0.1333(10) 0.8800(8) 0.5612(8) 0.125(4) Uiso 0.33 1 d PD B 3
Cl12 Cl -0.0337(14) 0.7695(13) 0.5764(12) 0.166(6) Uiso 0.33 1 d PD B 3

loop_
_atom_site_aniso_label
_atom_site_aniso_U_11
_atom_site_aniso_U_22
_atom_site_aniso_U_33
_atom_site_aniso_U_23
_atom_site_aniso_U_13
_atom_site_aniso_U_12
Ir1 0.03884(18) 0.03812(16) 0.0543(2) -0.01823(13) -0.00068(14) -0.01324(13)
N1 0.038(3) 0.044(3) 0.059(4) -0.022(3) -0.003(3) -0.012(3)
N2 0.040(4) 0.039(3) 0.063(4) -0.020(3) -0.003(3) -0.010(3)
O1 0.049(3) 0.040(3) 0.069(4) -0.012(3) -0.015(3) -0.009(3)
O2 0.047(3) 0.057(3) 0.059(4) -0.025(3) -0.005(3) -0.020(3)
S1 0.0491(13) 0.0490(12) 0.1016(19) -0.0216(12) -0.0185(13) -0.0060(10)
S2 0.0913(18) 0.0753(15) 0.0695(16) -0.0379(13) 0.0040(13) -0.0366(15)
C1 0.063(6) 0.051(5) 0.073(6) -0.025(4) 0.004(5) -0.016(4)
C2 0.092(8) 0.051(5) 0.078(7) -0.017(5) -0.001(6) -0.027(5)
C3 0.088(8) 0.063(6) 0.079(7) -0.005(5) 0.008(6) -0.039(6)
C4 0.074(7) 0.082(7) 0.081(7) -0.010(6) 0.015(5) -0.041(6)
C5 0.053(5) 0.065(5) 0.067(6) -0.022(4) 0.009(4) -0.032(5)
C6 0.050(5) 0.083(7) 0.076(7) -0.018(5) 0.009(5) -0.025(5)
C7 0.043(5) 0.063(5) 0.081(6) -0.025(5) 0.003(4) -0.013(4)
C8 0.041(4) 0.049(4) 0.065(5) -0.021(4) -0.005(4) -0.019(4)
C9 0.051(5) 0.055(5) 0.056(5) -0.023(4) -0.001(4) -0.025(4)
C10 0.039(4) 0.041(4) 0.067(5) -0.019(4) -0.010(4) -0.007(4)
C11 0.052(5) 0.044(4) 0.058(5) -0.018(4) -0.016(4) -0.014(4)
C12 0.051(5) 0.050(5) 0.064(5) -0.016(4) -0.001(4) -0.019(4)
C13 0.069(6) 0.045(5) 0.087(7) -0.010(4) -0.012(5) -0.021(5)
C14 0.053(5) 0.054(5) 0.075(6) -0.020(4) -0.006(4) -0.025(4)
C15 0.057(5) 0.064(5) 0.077(6) -0.022(5) 0.001(5) -0.030(5)
C16 0.056(6) 0.085(7) 0.080(7) -0.019(6) -0.006(5) -0.039(5)
C17 0.045(5) 0.093(7) 0.086(7) -0.016(6) -0.001(5) -0.035(5)
C18 0.047(5) 0.063(5) 0.055(5) -0.009(4) -0.001(4) -0.018(4)
C19 0.049(5) 0.080(6) 0.060(6) -0.017(5) 0.004(4) -0.016(5)
C20 0.043(5) 0.064(5) 0.065(6) -0.024(5) 0.005(4) -0.007(4)
C21 0.050(5) 0.041(4) 0.048(5) -0.015(3) -0.001(4) -0.011(4)
C22 0.038(4) 0.041(4) 0.050(5) -0.008(3) -0.007(3) -0.012(3)
C23 0.062(5) 0.048(4) 0.061(5) -0.024(4) -0.007(4) -0.021(4)
C24 0.048(5) 0.040(4) 0.060(5) -0.023(4) -0.003(4) -0.016(4)
C25 0.060(5) 0.054(5) 0.075(6) -0.025(4) -0.008(5) -0.025(4)
C26 0.096(8) 0.079(6) 0.072(6) -0.031(5) -0.010(6) -0.044(6)
C27 0.128(11) 0.058(6) 0.128(10) -0.017(6) -0.059(9) 0.004(7)
C28 0.061(6) 0.054(5) 0.072(6) -0.010(5) -0.010(5) -0.014(5)
C29 0.089(8) 0.067(6) 0.083(7) -0.016(5) -0.036(6) -0.014(6)
C30 0.055(5) 0.066(5) 0.060(6) -0.020(4) 0.000(4) -0.030(5)
C31 0.114(9) 0.081(7) 0.082(7) -0.029(6) -0.031(7) -0.032(7)
Ir2 0.0549(2) 0.04793(19) 0.0604(2) -0.01682(16) 0.00340(16) -0.02313(17)
N3 0.046(4) 0.059(4) 0.062(4) -0.020(3) -0.003(3) -0.022(4)
N4 0.062(5) 0.065(5) 0.071(5) -0.003(4) 0.018(4) -0.010(4)
O3 0.103(5) 0.071(4) 0.077(5) -0.026(4) -0.009(4) -0.048(4)
O4 0.063(4) 0.056(3) 0.060(4) -0.009(3) 0.002(3) -0.027(3)
S3 0.0798(17) 0.0625(13) 0.0695(15) -0.0081(11) -0.0073(13) -0.0397(13)
S4 0.092(2) 0.109(2) 0.137(3) 0.022(2) -0.052(2) -0.065(2)
C32 0.050(5) 0.056(5) 0.055(5) -0.019(4) -0.012(4) -0.017(4)
C33 0.060(6) 0.056(5) 0.069(6) -0.024(4) -0.005(5) -0.016(5)
C34 0.075(7) 0.060(5) 0.074(6) -0.022(5) -0.007(5) -0.016(5)
C37 0.060(6) 0.075(6) 0.063(6) -0.017(5) -0.008(5) -0.027(5)
C38 0.047(6) 0.098(8) 0.081(7) -0.022(6) 0.001(5) -0.022(6)
C39 0.059(6) 0.082(7) 0.081(7) -0.017(5) 0.002(5) -0.043(6)
C40 0.058(5) 0.058(5) 0.062(5) -0.021(4) -0.010(4) -0.027(4)
C41 0.055(5) 0.049(5) 0.071(6) -0.011(4) -0.012(4) -0.025(4)
C42 0.072(6) 0.047(4) 0.051(5) -0.014(4) -0.001(4) -0.028(4)
C43 0.058(5) 0.048(5) 0.068(6) -0.014(4) 0.005(4) -0.023(4)
C44 0.083(7) 0.050(5) 0.068(6) -0.011(4) -0.022(5) -0.023(5)
C45 0.092(8) 0.070(7) 0.054(6) -0.010(5) 0.022(6) 0.012(6)
C46 0.161(14) 0.068(7) 0.075(8) -0.022(6) 0.007(8) -0.009(8)
C47 0.208(18) 0.100(10) 0.080(9) -0.037(8) 0.001(10) 0.004(11)
C48 0.26(4) 0.16(2) 0.074(12) -0.045(15) 0.01(2) 0.09(2)
C49 0.20(3) 0.17(3) 0.067(11) -0.003(15) 0.019(16) 0.09(2)
C50 0.109(12) 0.100(11) 0.069(8) 0.005(7) 0.016(9) 0.030(9)
C51 0.069(10) 0.144(16) 0.090(11) 0.027(10) 0.017(8) 0.025(10)
C52 0.050(7) 0.128(11) 0.108(11) 0.039(9) 0.000(7) -0.011(7)
C53 0.051(6) 0.082(7) 0.089(8) 0.018(6) -0.003(6) -0.013(6)
C54 0.056(6) 0.068(6) 0.092(8) 0.002(5) -0.018(5) -0.032(5)
C55 0.065(6) 0.048(5) 0.073(6) 0.003(4) -0.019(5) -0.028(5)
C56 0.072(6) 0.066(6) 0.087(7) -0.012(5) -0.022(5) -0.031(5)
C58 0.198(15) 0.146(12) 0.103(10) -0.045(9) -0.022(10) -0.111(12)
C59 0.094(8) 0.086(7) 0.078(7) -0.039(6) -0.002(6) -0.046(6)
C60 0.114(9) 0.090(7) 0.062(6) -0.016(6) -0.011(6) -0.050(7)
C61 0.069(6) 0.072(6) 0.052(6) -0.020(5) 0.013(5) -0.027(5)
C62 0.116(9) 0.083(7) 0.064(6) 0.002(5) -0.009(6) -0.039(7)

loop_
_atom_type_symbol
_atom_type_description
_atom_type_scat_dispersion_real
_atom_type_scat_dispersion_imag
_atom_type_scat_source
C C 0.0033 0.0016 'International Tables Vol C Tables 4.2.6.8 and 6.1.1.4'
H H 0.0000 0.0000 'International Tables Vol C Tables 4.2.6.8 and 6.1.1.4'
N N 0.0061 0.0033 'International Tables Vol C Tables 4.2.6.8 and 6.1.1.4'
O O 0.0106 0.0060 'International Tables Vol C Tables 4.2.6.8 and 6.1.1.4'
S S 0.1246 0.1234 'International Tables Vol C Tables 4.2.6.8 and 6.1.1.4'
Ir Ir -1.4442 7.9887 'International Tables Vol C Tables 4.2.6.8 and 6.1.1.4'
Cl Cl 0.1484 0.1585 'International Tables Vol C Tables 4.2.6.8 and 6.1.1.4'

loop_
_geom_angle_atom_site_label_1
_geom_angle_atom_site_label_2
_geom_angle_atom_site_label_3
_geom_angle
C24 Ir1 C11 94.1(3)
C24 Ir1 N1 93.4(3)
C11 Ir1 N1 80.1(3)
C24 Ir1 N2 80.2(3)
C11 Ir1 N2 95.1(3)
N1 Ir1 N2 171.8(2)
C24 Ir1 O2 175.3(3)
C11 Ir1 O2 89.3(3)
N1 Ir1 O2 83.9(2)
N2 Ir1 O2 102.8(2)
C24 Ir1 O1 90.4(3)
C11 Ir1 O1 174.2(3)
N1 Ir1 O1 103.2(2)
N2 Ir1 O1 82.1(2)
O2 Ir1 O1 86.4(2)
C8 N1 C9 119.6(6)
C8 N1 Ir1 112.9(5)
C9 N1 Ir1 127.5(5)
C21 N2 C22 119.4(7)
C21 N2 Ir1 112.7(5)
C22 N2 Ir1 127.8(5)
C28 O1 Ir1 125.8(5)
C30 O2 Ir1 126.6(5)
C13 S1 C10 90.8(4)
C26 S2 C23 90.1(4)
C2 C1 C9 119.9(9)
C1 C2 C3 121.4(9)
C4 C3 C2 119.7(9)
C3 C4 C5 121.0(9)
C9 C5 C4 119.1(8)
C9 C5 C6 118.5(8)
C4 C5 C6 122.4(8)
C7 C6 C5 119.6(8)
C6 C7 C8 120.4(8)
N1 C8 C7 121.0(8)
N1 C8 C10 113.9(7)
C7 C8 C10 125.1(7)
N1 C9 C1 120.5(7)
N1 C9 C5 120.7(7)
C1 C9 C5 118.8(8)
C11 C10 C8 119.2(7)
C11 C10 S1 111.7(6)
C8 C10 S1 128.9(6)
C10 C11 C12 112.7(7)
C10 C11 Ir1 112.4(6)
C12 C11 Ir1 134.4(6)
C13 C12 C11 113.2(8)
C12 C13 S1 111.6(6)
C15 C14 C22 120.4(8)
C14 C15 C16 121.0(9)
C17 C16 C15 120.3(9)
C16 C17 C18 121.0(9)
C17 C18 C19 123.2(8)
C17 C18 C22 118.3(8)
C19 C18 C22 118.5(8)
C20 C19 C18 120.7(8)
C19 C20 C21 120.3(8)
N2 C21 C20 120.8(8)
N2 C21 C23 113.3(7)
C20 C21 C23 125.9(8)
N2 C22 C14 121.0(7)
N2 C22 C18 120.0(7)
C14 C22 C18 118.9(7)
C24 C23 C21 117.9(7)
C24 C23 S2 113.8(6)
C21 C23 S2 128.1(7)
C23 C24 C25 110.4(7)
C23 C24 Ir1 114.3(6)
C25 C24 Ir1 135.2(6)
C26 C25 C24 111.4(8)
C25 C26 S2 114.2(7)
O1 C28 C29 127.4(8)
O1 C28 C27 113.5(9)
C29 C28 C27 119.1(9)
C28 C29 C30 126.8(9)
O2 C30 C29 126.8(8)
O2 C30 C31 114.1(8)
C29 C30 C31 119.1(9)
C55 Ir2 C42 95.5(3)
C55 Ir2 N4 79.6(4)
C42 Ir2 N4 94.1(3)
C55 Ir2 N3 97.4(3)
C42 Ir2 N3 80.8(3)
N4 Ir2 N3 174.0(3)
C55 Ir2 O4 88.1(3)
C42 Ir2 O4 176.2(3)
N4 Ir2 O4 85.2(3)
N3 Ir2 O4 100.1(2)
C55 Ir2 O3 174.8(3)
C42 Ir2 O3 89.6(3)
N4 Ir2 O3 101.0(3)
N3 Ir2 O3 82.4(3)
O4 Ir2 O3 86.9(2)
C40 N3 C32 118.3(7)
C40 N3 Ir2 112.5(5)
C32 N3 Ir2 129.2(6)
C53 N4 C45 118.6(10)
C53 N4 Ir2 113.5(7)
C45 N4 Ir2 127.9(9)
C59 O3 Ir2 125.0(6)
C61 O4 Ir2 127.2(6)
C44 S3 C41 89.5(4)
C57 S4 C54 90.5(6)
N3 C32 C33 119.7(7)
N3 C32 C37 120.9(8)
C33 C32 C37 119.2(8)
C34 C33 C32 120.8(9)
C33 C34 C35 120.0(10)
C36 C35 C34 120.2(10)
C35 C36 C37 121.1(10)
C38 C37 C32 118.9(9)
C38 C37 C36 122.4(9)
C32 C37 C36 118.6(9)
C39 C38 C37 120.2(9)
C38 C39 C40 120.7(9)
N3 C40 C39 120.5(8)
N3 C40 C41 112.0(7)
C39 C40 C41 127.5(8)
C42 C41 C40 120.2(8)
C42 C41 S3 112.5(6)
C40 C41 S3 126.6(7)
C41 C42 C43 111.7(8)
C41 C42 Ir2 111.5(6)
C43 C42 Ir2 136.4(7)
C44 C43 C42 112.8(8)
C43 C44 S3 113.4(7)
C50 C45 N4 117.7(15)
C50 C45 C46 122.7(14)
N4 C45 C46 119.5(10)
C47 C46 C45 120.2(16)
C46 C47 C48 116(2)
C49 C48 C47 127(3)
C48 C49 C50 117(3)
C51 C50 C45 123.2(17)
C51 C50 C49 119(2)
C45 C50 C49 118(2)
C52 C51 C50 119.1(16)
C51 C52 C53 120.2(16)
N4 C53 C54 112.5(9)
N4 C53 C52 120.9(13)
C54 C53 C52 126.6(14)
C55 C54 C53 119.2(9)
C55 C54 S4 112.7(9)
C53 C54 S4 127.8(9)
C54 C55 C56 112.1(9)
C54 C55 Ir2 113.4(8)
C56 C55 Ir2 134.3(7)
C57 C56 C55 110.4(10)
C56 C57 S4 114.3(10)
O3 C59 C60 127.4(9)
O3 C59 C58 112.6(10)
C60 C59 C58 120.0(11)
C61 C60 C59 128.3(10)
O4 C61 C60 125.0(9)
O4 C61 C62 115.5(9)
C60 C61 C62 119.5(10)
Cl2 C63 Cl5 63.7(12)
Cl2 C63 Cl4 109.0(15)
Cl5 C63 Cl4 45.4(8)
Cl2 C63 Cl3 46.1(14)
Cl5 C63 Cl3 99.2(19)
Cl4 C63 Cl3 134.4(19)
Cl2 C63 Cl1 120.0(15)
Cl5 C63 Cl1 126.8(17)
Cl4 C63 Cl1 101.9(14)
Cl3 C63 Cl1 75.7(16)
Cl2 C63 Cl6 89.9(13)
Cl5 C63 Cl6 124.2(17)
Cl4 C63 Cl6 124.4(15)
Cl3 C63 Cl6 44.4(13)
Cl1 C63 Cl6 31.6(7)
Cl9 C64 Cl7 133(2)
Cl9 C64 Cl12 114(2)
Cl7 C64 Cl12 25.6(10)
Cl9 C64 Cl10 135(2)
Cl7 C64 Cl10 88.6(18)
Cl12 C64 Cl10 110.4(18)
Cl9 C64 Cl8 23.5(10)
Cl7 C64 Cl8 131(2)
Cl12 C64 Cl8 123.5(17)
Cl10 C64 Cl8 118.9(17)
Cl9 C64 Cl11 108.7(19)
Cl7 C64 Cl11 118(2)
Cl12 C64 Cl11 136.3(18)
Cl10 C64 Cl11 29.9(7)
Cl8 C64 Cl11 99.4(14)

loop_
_geom_bond_atom_site_label_1
_geom_bond_atom_site_label_2
_geom_bond_distance
Ir1 C24 1.967(7)
Ir1 C11 1.990(7)
Ir1 N1 2.089(6)
Ir1 N2 2.089(6)
Ir1 O2 2.151(5)
Ir1 O1 2.161(5)
N1 C8 1.344(9)
N1 C9 1.383(10)
N2 C21 1.365(9)
N2 C22 1.378(9)
O1 C28 1.243(10)
O2 C30 1.244(9)
S1 C13 1.722(10)
S1 C10 1.737(7)
S2 C26 1.687(11)
S2 C23 1.722(8)
C1 C2 1.368(12)
C1 C9 1.406(11)
C2 C3 1.393(13)
C3 C4 1.347(13)
C4 C5 1.417(12)
C5 C9 1.408(11)
C5 C6 1.420(12)
C6 C7 1.349(12)
C7 C8 1.415(11)
C8 C10 1.418(11)
C10 C11 1.363(11)
C11 C12 1.399(11)
C12 C13 1.369(11)
C14 C15 1.365(11)
C14 C22 1.392(10)
C15 C16 1.379(12)
C16 C17 1.352(13)
C17 C18 1.408(12)
C18 C19 1.414(12)
C18 C22 1.423(10)
C19 C20 1.323(12)
C20 C21 1.419(11)
C21 C23 1.432(11)
C23 C24 1.369(11)
C24 C25 1.434(11)
C25 C26 1.373(12)
C27 C28 1.506(12)
C28 C29 1.395(13)
C29 C30 1.398(12)
C30 C31 1.500(12)
Ir2 C55 1.977(9)
Ir2 C42 1.994(8)
Ir2 N4 2.079(8)
Ir2 N3 2.084(7)
Ir2 O4 2.143(6)
Ir2 O3 2.149(6)
N3 C40 1.379(10)
N3 C32 1.383(10)
N4 C53 1.345(14)
N4 C45 1.402(14)
O3 C59 1.259(12)
O4 C61 1.256(10)
S3 C44 1.695(10)
S3 C41 1.731(8)
S4 C57 1.679(12)
S4 C54 1.737(10)
C32 C33 1.397(11)
C32 C37 1.403(12)
C33 C34 1.382(11)
C34 C35 1.392(13)
C35 C36 1.355(13)
C36 C37 1.421(13)
C37 C38 1.401(13)
C38 C39 1.336(13)
C39 C40 1.406(12)
C40 C41 1.439(11)
C41 C42 1.365(12)
C42 C43 1.382(11)
C43 C44 1.358(11)
C45 C50 1.397(18)
C45 C46 1.413(18)
C46 C47 1.392(16)
C47 C48 1.44(3)
C48 C49 1.35(4)
C49 C50 1.46(3)
C50 C51 1.34(2)
C51 C52 1.32(2)
C52 C53 1.429(15)
C53 C54 1.428(15)
C54 C55 1.345(13)
C55 C56 1.440(13)
C56 C57 1.376(15)
C58 C59 1.525(14)
C59 C60 1.387(14)
C60 C61 1.386(13)
C61 C62 1.495(12)
C63 Cl2 1.52(2)
C63 Cl5 1.56(2)
C63 Cl4 1.72(2)
C63 Cl3 1.74(3)
C63 Cl1 1.78(2)
C63 Cl6 1.82(2)
C64 Cl9 1.39(3)
C64 Cl7 1.53(3)
C64 Cl12 1.73(3)
C64 Cl10 1.77(3)
C64 Cl8 1.82(3)
C64 Cl11 1.88(3)
